data_7245816
loop_
_publ_author_name
'Hunter, L. R.'
'Sellars, J. D.'
'Probert, M. R.'

_publ_section_title
;
 A reversible pressure-induced bond rearrangement of flexible lanthanide
 2,5-bis(allyloxy)terephthalate coordination polymer networks
;
_journal_name_full CrystEngComm
_journal_paper_doi 10.1039/D2CE00499B
_journal_year 2022
_chemical_formula_moiety 'C24 H34 N3 Nd O11'
_chemical_formula_sum 'C24 H34 N3 Nd O11'
_chemical_formula_weight 684.78
_space_group_crystal_system triclinic
_space_group_IT_number 2
_space_group_name_Hall '-P 1'
_space_group_name_H-M_alt 'P -1'
_atom_sites_solution_hydrogens geom
_atom_sites_solution_primary dual
_audit_creation_date 2022-06-16
_audit_creation_method
;
Olex2 1.3
(compiled 2020.12.01 svn.r5f60950 for OlexSys, GUI svn.r6408)
;
_audit_update_record
;
2022-06-17 deposited with the CCDC.	2022-11-09 downloaded from the CCDC.
;
_cell_angle_alpha 109.803(3)
_cell_angle_beta 95.425(3)
_cell_angle_gamma 96.535(4)
_cell_formula_units_Z 2
_cell_length_a 9.9056(10)
_cell_length_b 11.1381(11)
_cell_length_c 13.9162(14)
_cell_measurement_reflns_used 9643
_cell_measurement_temperature 150.00
_cell_measurement_theta_max 73.58
_cell_measurement_theta_min 3.41
_cell_volume 1420.6(2)
_computing_cell_refinement 'SAINT V8.38A (?, 2016)'
_computing_data_reduction 'SAINT V8.38A (?, 2016)'
_computing_molecular_graphics 'Olex2 1.3 (Dolomanov et al., 2009)'
_computing_publication_material 'Olex2 1.3 (Dolomanov et al., 2009)'
_computing_structure_refinement 'XL  (Sheldrick, 2008)'
_computing_structure_solution 'SHELXT  (Sheldrick, 2015)'
_diffrn_ambient_temperature 150.0
_diffrn_measured_fraction_theta_full 0.982
_diffrn_measured_fraction_theta_max 0.982
_diffrn_measurement_device_type 'Bruker APEX-II CCD'
_diffrn_measurement_method '\f and \w scans'
_diffrn_radiation_type CuK\a
_diffrn_radiation_wavelength 1.54178
_diffrn_reflns_av_R_equivalents 0.0623
_diffrn_reflns_av_unetI/netI 0.0271
_diffrn_reflns_Laue_measured_fraction_full 0.982
_diffrn_reflns_Laue_measured_fraction_max 0.982
_diffrn_reflns_limit_h_max 11
_diffrn_reflns_limit_h_min -11
_diffrn_reflns_limit_k_max 13
_diffrn_reflns_limit_k_min -13
_diffrn_reflns_limit_l_max 16
_diffrn_reflns_limit_l_min -16
_diffrn_reflns_number 54599
_diffrn_reflns_point_group_measured_fraction_full 0.982
_diffrn_reflns_point_group_measured_fraction_max 0.982
_diffrn_reflns_theta_full 67.111
_diffrn_reflns_theta_max 67.111
_diffrn_reflns_theta_min 3.410
_diffrn_source_current 1.0
_diffrn_source_power 0.05
_diffrn_source_voltage 50.0
_diffrn_standards_number 0
_exptl_absorpt_coefficient_mu 14.479
_exptl_absorpt_correction_T_max 0.2117
_exptl_absorpt_correction_T_min 0.1229
_exptl_absorpt_correction_type multi-scan
_exptl_absorpt_process_details
;
SADABS-2016/2 (Bruker,2016) was used for absorption correction.
wR2(int) was 0.1203 before and 0.0979 after correction.
The Ratio of minimum to maximum transmission is 0.5805.
The \l/2 correction factor is Not present.
;
_exptl_crystal_colour pink
_exptl_crystal_colour_primary pink
_exptl_crystal_density_diffrn 1.601
_exptl_crystal_description block
_exptl_crystal_F_000 694
_exptl_crystal_size_max 0.08
_exptl_crystal_size_mid 0.03
_exptl_crystal_size_min 0.01
_refine_diff_density_max 1.737
_refine_diff_density_min -0.785
_refine_diff_density_rms 0.097
_refine_ls_extinction_method none
_refine_ls_goodness_of_fit_ref 1.109
_refine_ls_hydrogen_treatment constr
_refine_ls_matrix_type full
_refine_ls_number_parameters 375
_refine_ls_number_reflns 4998
_refine_ls_number_restraints 294
_refine_ls_restrained_S_all 1.081
_refine_ls_R_factor_all 0.0386
_refine_ls_R_factor_gt 0.0377
_refine_ls_shift/su_max 0.000
_refine_ls_shift/su_mean 0.000
_refine_ls_structure_factor_coef Fsqd
_refine_ls_weighting_details 'w=1/[\s^2^(Fo^2^)+(0.0638P)^2^+2.5140P] where P=(Fo^2^+2Fc^2^)/3'
_refine_ls_weighting_scheme calc
_refine_ls_wR_factor_gt 0.1047
_refine_ls_wR_factor_ref 0.1058
_reflns_Friedel_coverage 0.000
_reflns_number_gt 4824
_reflns_number_total 4998
_reflns_threshold_expression 'I > 2\s(I)'
_cod_data_source_file d2ce00499b2.cif
_cod_data_source_block lrh_022_r36
_cod_database_code 7245816
_shelx_shelxl_version_number 2018/3
_shelx_space_group_comment
;
The symmetry employed for this shelxl refinement is uniquely defined
by the following loop, which should always be used as a source of
symmetry information in preference to the above space-group names.
They are only intended as comments.
;
_shelx_estimated_absorpt_t_max 0.869
_shelx_estimated_absorpt_t_min 0.390
_olex2_refinement_description
;
1. Fixed Uiso
 At 1.2 times of:
  All C(H) groups, All C(H,H) groups
 At 1.5 times of:
  All C(H,H,H) groups
2. Restrained distances
 C17-C16 \\sim C19-C18
 with sigma of 0.02
 N2-C26 \\sim N2-C16
 with sigma of 0.02
 C26-C17 \\sim C17A-C16
 with sigma of 0.02
3. Uiso/Uaniso restraints and constraints
C26 \\sim C16: within 2A with sigma of 0.04 and sigma for terminal atoms of
0.08 within 2A
C17 \\sim C17A: within 2A with sigma of 0.04 and sigma for terminal atoms of
0.08 within 2A
4. Rigid body (RIGU) restrains
 All non-hydrogen atoms
 with sigma for 1-2 distances of 0.004 and sigma for 1-3 distances of 0.004
5. Others
 Fixed Sof: C16(0.6061) H16A(0.6061) H16B(0.6061) C17(0.3939) H17A(0.3939)
 H17B(0.3939) H17C(0.3939) C26(0.3939) H26A(0.3939) H26B(0.3939) C17A(0.6061)
 H17D(0.6061) H17E(0.6061) H17F(0.6061)
6.a Secondary CH2 refined with riding coordinates:
 C12(H12A,H12B), C5(H5A,H5B), C21(H21A,H21B), C18(H18A,H18B), C23(H23A,H23B),
 C16(H16A,H16B), C26(H26A,H26B)
6.b Aromatic/amide H refined with riding coordinates:
 C10(H10), C3(H3), C15(H15), C13(H13), C6(H6), C20(H20)
6.c X=CH2 refined with riding coordinates:
 C14(H14A,H14B), C7(H7A,H7B)
6.d Idealised Me refined as rotating group:
 C22(H22A,H22B,H22C), C19(H19A,H19B,H19C), C24(H24A,H24B,H24C), C17(H17A,H17B,
 H17C), C17A(H17D,H17E,H17F)
;
_olex2_submission_special_instructions 'No special instructions were received'

loop_
_space_group_symop_operation_xyz
'x, y, z'
'-x, -y, -z'

loop_
_atom_site_label
_atom_site_type_symbol
_atom_site_fract_x
_atom_site_fract_y
_atom_site_fract_z
_atom_site_U_iso_or_equiv
_atom_site_adp_type
_atom_site_occupancy
_atom_site_site_symmetry_order
_atom_site_calc_flag
_atom_site_refinement_flags_posn
_atom_site_refinement_flags_adp
_atom_site_refinement_flags_occupancy
_atom_site_disorder_assembly
_atom_site_disorder_group
Nd1 Nd 0.48173(2) 0.56700(2) 0.65291(2) 0.03171(11) Uani 1 1 d . . . . .
O9 O 0.5795(4) 0.2849(3) 0.4312(3) 0.0401(7) Uani 1 1 d . . . . .
O1 O 0.3542(3) 0.4373(3) 0.4792(3) 0.0371(7) Uani 1 1 d . . . . .
O11 O 0.6794(4) 0.1782(3) 0.6637(3) 0.0508(9) Uani 1 1 d . . . . .
O2 O 0.5418(4) 0.3514(3) 0.5957(3) 0.0447(8) Uani 1 1 d . . . . .
O8 O 0.2589(4) 0.4242(4) 0.3260(3) 0.0521(9) Uani 1 1 d . . . . .
O6 O 0.2743(4) 0.6393(4) 0.7125(3) 0.0551(9) Uani 1 1 d . . . . .
O10 O -0.1191(4) 0.7035(4) 0.4791(3) 0.0592(10) Uani 1 1 d . . . . .
O3 O 0.3945(5) 0.4435(4) 0.7598(3) 0.0626(11) Uani 1 1 d . . . . .
O5 O 0.6073(6) 0.8004(4) 0.7522(4) 0.0756(13) Uani 1 1 d . . . . .
N3 N 0.1018(5) 0.7492(5) 0.7646(4) 0.0541(11) Uani 1 1 d . . . . .
C2 C 0.1183(5) 0.4684(5) 0.4596(4) 0.0394(10) Uani 1 1 d . . . . .
O4 O 0.5765(5) 0.6798(6) 0.8421(3) 0.0739(13) Uani 1 1 d . . . . .
C9 C 0.5307(5) 0.1277(5) 0.5074(4) 0.0372(9) Uani 1 1 d . . . . .
C11 C 0.5892(5) 0.0879(5) 0.5839(4) 0.0398(10) Uani 1 1 d . . . . .
C1 C 0.2515(5) 0.4400(5) 0.4173(4) 0.0384(10) Uani 1 1 d . . . . .
N2 N 0.4076(6) 0.3173(6) 0.8570(5) 0.0708(16) Uani 1 1 d D . . . .
C10 C 0.4435(5) 0.0401(5) 0.4240(4) 0.0393(10) Uani 1 1 d . . . . .
H10 H 0.405309 0.067526 0.371146 0.047 Uiso 1 1 calc R U . . .
N1 N 0.6303(6) 0.7860(6) 0.8372(4) 0.0684(14) Uani 1 1 d . . . . .
C4 C -0.0589(5) 0.6010(5) 0.4847(4) 0.0441(11) Uani 1 1 d . . . . .
C8 C 0.5541(5) 0.2666(5) 0.5123(4) 0.0373(10) Uani 1 1 d . . . . .
C3 C 0.0593(5) 0.5676(5) 0.4436(4) 0.0448(11) Uani 1 1 d . . . . .
H3 H 0.099913 0.613252 0.404360 0.054 Uiso 1 1 calc R U . . .
C12 C 0.7668(6) 0.1322(5) 0.7254(4) 0.0483(12) Uani 1 1 d . . . . .
H12A H 0.818368 0.068994 0.681335 0.058 Uiso 1 1 calc R U . . .
H12B H 0.712056 0.088967 0.763691 0.058 Uiso 1 1 calc R U . . .
C15 C 0.4520(6) 0.3708(6) 0.7925(5) 0.0522(13) Uani 1 1 d . . . . .
H15 H 0.536793 0.351157 0.769297 0.063 Uiso 1 1 calc R U . . .
C13 C 0.8638(6) 0.2454(6) 0.7989(4) 0.0545(13) Uani 1 1 d . . . . .
H13 H 0.931069 0.228036 0.843763 0.065 Uiso 1 1 calc R U . . .
C14 C 0.8654(7) 0.3655(6) 0.8077(5) 0.0553(13) Uani 1 1 d . . . . .
H14A H 0.800180 0.387803 0.764597 0.066 Uiso 1 1 calc R U . . .
H14B H 0.931620 0.430978 0.857202 0.066 Uiso 1 1 calc R U . . .
C5 C -0.0900(7) 0.7530(7) 0.4003(5) 0.0598(15) Uani 1 1 d . . . . .
H5A H -0.102680 0.681981 0.332582 0.072 Uiso 1 1 calc R U . . .
H5B H 0.005842 0.797907 0.414995 0.072 Uiso 1 1 calc R U . . .
O7 O 0.7015(8) 0.8690(8) 0.9118(5) 0.122(3) Uani 1 1 d . . . . .
C21 C 0.0094(7) 0.8395(7) 0.7547(6) 0.0674(16) Uani 1 1 d . . . . .
H21A H 0.031167 0.868374 0.697209 0.081 Uiso 1 1 calc R U . . .
H21B H -0.086160 0.793270 0.736333 0.081 Uiso 1 1 calc R U . . .
C18 C 0.4900(9) 0.2383(8) 0.8964(6) 0.080(2) Uani 1 1 d . . . . .
H18A H 0.492040 0.266291 0.972168 0.096 Uiso 1 1 calc R U . . .
H18B H 0.585419 0.253869 0.882678 0.096 Uiso 1 1 calc R U . . .
C6 C -0.1878(8) 0.8451(7) 0.3996(5) 0.0649(16) Uani 1 1 d . . . . .
H6 H -0.282250 0.816321 0.398432 0.078 Uiso 1 1 calc R U . . .
C20 C 0.1991(6) 0.7208(6) 0.7094(4) 0.0530(13) Uani 1 1 d . . . . .
H20 H 0.214670 0.765123 0.662969 0.064 Uiso 1 1 calc R U . . .
C23 C 0.0703(10) 0.6774(9) 0.8314(7) 0.090(2) Uani 1 1 d . . . . .
H23A H 0.077449 0.585318 0.796173 0.108 Uiso 1 1 calc R U . . .
H23B H -0.024986 0.682945 0.846426 0.108 Uiso 1 1 calc R U . . .
C22 C 0.0174(9) 0.9531(8) 0.8476(7) 0.094(3) Uani 1 1 d . . . . .
H22A H -0.045407 1.009605 0.834647 0.141 Uiso 1 1 calc R U . . .
H22B H 0.111461 0.999958 0.866334 0.141 Uiso 1 1 calc R U . . .
H22C H -0.008560 0.925933 0.904218 0.141 Uiso 1 1 calc R U . . .
C7 C -0.1541(10) 0.9608(8) 0.4005(8) 0.090(3) Uani 1 1 d . . . . .
H7A H -0.060692 0.992988 0.401662 0.108 Uiso 1 1 calc R U . . .
H7B H -0.222613 1.013748 0.399915 0.108 Uiso 1 1 calc R U . . .
C19 C 0.4385(11) 0.0994(10) 0.8509(9) 0.101(3) Uani 1 1 d . . . . .
H19A H 0.446089 0.068707 0.777036 0.152 Uiso 1 1 calc R U . . .
H19B H 0.342052 0.083558 0.860130 0.152 Uiso 1 1 calc R U . . .
H19C H 0.492837 0.053183 0.884922 0.152 Uiso 1 1 calc R U . . .
C24 C 0.1675(16) 0.7310(17) 0.9296(8) 0.167(6) Uani 1 1 d . . . . .
H24A H 0.256217 0.701964 0.917695 0.250 Uiso 1 1 calc R U . . .
H24B H 0.130300 0.700582 0.981587 0.250 Uiso 1 1 calc R U . . .
H24C H 0.179854 0.825549 0.954271 0.250 Uiso 1 1 calc R U . . .
C16 C 0.2611(10) 0.3209(9) 0.8790(8) 0.053(2) Uani 0.6061 1 d D U P A 1
H16A H 0.204170 0.333668 0.821839 0.063 Uiso 0.6061 1 calc R U P A 1
H16B H 0.222316 0.238036 0.884651 0.063 Uiso 0.6061 1 calc R U P A 1
C17 C 0.207(2) 0.340(2) 0.940(2) 0.096(8) Uani 0.3939 1 d D U P A 2
H17A H 0.148366 0.337820 0.878790 0.145 Uiso 0.3939 1 calc R U P A 2
H17B H 0.167658 0.385719 1.002118 0.145 Uiso 0.3939 1 calc R U P A 2
H17C H 0.211687 0.251070 0.937187 0.145 Uiso 0.3939 1 calc R U P A 2
C26 C 0.3438(18) 0.4056(17) 0.9448(12) 0.067(4) Uani 0.3939 1 d D U P A 2
H26A H 0.399359 0.421267 1.012117 0.080 Uiso 0.3939 1 calc R U P A 2
H26B H 0.338989 0.489703 0.936176 0.080 Uiso 0.3939 1 calc R U P A 2
C17A C 0.260(2) 0.427(2) 0.9752(11) 0.114(7) Uani 0.6061 1 d D U P A 1
H17D H 0.332396 0.425322 1.027520 0.171 Uiso 0.6061 1 calc R U P A 1
H17E H 0.170411 0.416934 0.999023 0.171 Uiso 0.6061 1 calc R U P A 1
H17F H 0.275108 0.509076 0.963904 0.171 Uiso 0.6061 1 calc R U P A 1

loop_
_atom_site_aniso_label
_atom_site_aniso_U_11
_atom_site_aniso_U_22
_atom_site_aniso_U_33
_atom_site_aniso_U_23
_atom_site_aniso_U_13
_atom_site_aniso_U_12
Nd1 0.03713(16) 0.03282(16) 0.03267(16) 0.01714(11) 0.01190(10) 0.01230(10)
O9 0.0499(19) 0.0377(17) 0.0414(17) 0.0208(14) 0.0138(14) 0.0143(14)
O1 0.0331(15) 0.0381(17) 0.0468(18) 0.0218(14) 0.0080(13) 0.0088(13)
O11 0.067(2) 0.0381(18) 0.048(2) 0.0189(15) -0.0089(17) 0.0124(16)
O2 0.067(2) 0.0379(17) 0.0375(17) 0.0194(14) 0.0110(15) 0.0193(16)
O8 0.0436(19) 0.076(3) 0.0362(18) 0.0162(17) 0.0111(14) 0.0133(18)
O6 0.060(2) 0.063(2) 0.060(2) 0.034(2) 0.0262(19) 0.0293(19)
O10 0.062(2) 0.067(3) 0.074(3) 0.045(2) 0.029(2) 0.030(2)
O3 0.080(3) 0.066(3) 0.074(3) 0.050(2) 0.040(2) 0.035(2)
O5 0.104(4) 0.049(2) 0.065(3) 0.016(2) -0.013(2) 0.010(2)
N3 0.058(3) 0.057(3) 0.060(3) 0.029(2) 0.023(2) 0.023(2)
C2 0.036(2) 0.048(3) 0.035(2) 0.016(2) 0.0044(18) 0.007(2)
O4 0.077(3) 0.091(3) 0.048(2) 0.021(2) 0.010(2) -0.001(3)
C9 0.045(2) 0.036(2) 0.041(2) 0.0215(19) 0.0135(19) 0.0176(19)
C11 0.049(3) 0.038(2) 0.038(2) 0.0182(19) 0.0079(19) 0.014(2)
C1 0.035(2) 0.040(2) 0.043(2) 0.016(2) 0.0099(18) 0.0097(19)
N2 0.082(4) 0.089(4) 0.080(4) 0.063(3) 0.043(3) 0.040(3)
C10 0.050(3) 0.037(2) 0.040(2) 0.0217(19) 0.0099(19) 0.017(2)
N1 0.074(3) 0.067(3) 0.048(3) 0.002(2) 0.006(2) 0.008(3)
C4 0.041(2) 0.051(3) 0.045(3) 0.020(2) 0.010(2) 0.015(2)
C8 0.038(2) 0.036(2) 0.046(2) 0.0213(19) 0.0076(19) 0.0129(19)
C3 0.043(3) 0.057(3) 0.045(3) 0.026(2) 0.014(2) 0.016(2)
C12 0.055(3) 0.051(3) 0.047(3) 0.027(2) 0.004(2) 0.015(2)
C15 0.057(3) 0.062(3) 0.052(3) 0.034(3) 0.020(2) 0.017(3)
C13 0.058(3) 0.061(3) 0.048(3) 0.025(3) 0.001(2) 0.012(3)
C14 0.061(3) 0.055(3) 0.047(3) 0.017(3) 0.006(2) 0.006(3)
C5 0.061(3) 0.068(4) 0.066(4) 0.039(3) 0.020(3) 0.018(3)
O7 0.123(5) 0.127(5) 0.068(3) -0.006(3) -0.010(3) -0.028(4)
C21 0.066(4) 0.069(4) 0.078(4) 0.031(3) 0.017(3) 0.030(3)
C18 0.099(5) 0.103(5) 0.083(5) 0.070(4) 0.046(4) 0.056(4)
C6 0.072(4) 0.074(4) 0.067(4) 0.042(3) 0.016(3) 0.026(3)
C20 0.064(3) 0.056(3) 0.049(3) 0.024(3) 0.019(2) 0.024(3)
C23 0.106(6) 0.105(6) 0.103(6) 0.068(5) 0.064(5) 0.057(5)
C22 0.085(6) 0.062(4) 0.129(8) 0.019(4) 0.019(5) 0.033(4)
C7 0.093(6) 0.083(5) 0.128(7) 0.065(5) 0.045(5) 0.040(4)
C19 0.109(7) 0.104(6) 0.129(8) 0.072(6) 0.048(6) 0.050(5)
C24 0.209(13) 0.275(18) 0.078(6) 0.101(9) 0.047(6) 0.142(13)
C16 0.062(5) 0.049(5) 0.058(5) 0.032(4) 0.015(5) 0.009(4)
C17 0.081(11) 0.081(14) 0.118(19) 0.009(13) 0.051(12) 0.024(10)
C26 0.073(9) 0.083(11) 0.063(9) 0.042(8) 0.022(8) 0.025(8)
C17A 0.114(13) 0.150(16) 0.067(8) 0.008(8) 0.009(8) 0.078(13)

loop_
_atom_type_symbol
_atom_type_description
_atom_type_scat_dispersion_real
_atom_type_scat_dispersion_imag
_atom_type_scat_source
C C 0.0181 0.0091 'International Tables Vol C Tables 4.2.6.8 and 6.1.1.4'
H H 0.0000 0.0000 'International Tables Vol C Tables 4.2.6.8 and 6.1.1.4'
N N 0.0311 0.0180 'International Tables Vol C Tables 4.2.6.8 and 6.1.1.4'
Nd Nd -3.1807 10.9079 'International Tables Vol C Tables 4.2.6.8 and 6.1.1.4'
O O 0.0492 0.0322 'International Tables Vol C Tables 4.2.6.8 and 6.1.1.4'

loop_
_geom_angle_atom_site_label_1
_geom_angle_atom_site_label_2
_geom_angle_atom_site_label_3
_geom_angle
_geom_angle_site_symmetry_1
_geom_angle_site_symmetry_3
_geom_angle_publ_flag
O9 Nd1 O1 72.08(11) 2_666 . ?
O9 Nd1 O1 72.50(11) 2_666 2_666 ?
O9 Nd1 O2 135.07(11) 2_666 . ?
O9 Nd1 O8 109.31(13) 2_666 2_666 ?
O9 Nd1 O3 142.81(13) 2_666 . ?
O9 Nd1 O5 68.14(14) 2_666 . ?
O9 Nd1 O4 112.91(16) 2_666 . ?
O1 Nd1 O1 72.29(12) . 2_666 ?
O1 Nd1 O8 116.44(11) . 2_666 ?
O1 Nd1 O3 101.87(14) . . ?
O1 Nd1 O5 85.45(15) 2_666 . ?
O1 Nd1 O5 138.69(13) . . ?
O1 Nd1 O4 169.46(14) . . ?
O2 Nd1 O1 73.99(11) . 2_666 ?
O2 Nd1 O1 69.79(11) . . ?
O2 Nd1 O8 69.14(13) . 2_666 ?
O2 Nd1 O3 69.12(13) . . ?
O2 Nd1 O5 137.04(15) . . ?
O2 Nd1 O4 108.82(16) . . ?
O8 Nd1 O1 51.03(11) 2_666 2_666 ?
O8 Nd1 O5 68.60(16) 2_666 . ?
O6 Nd1 O9 72.85(12) . 2_666 ?
O6 Nd1 O1 144.73(12) . 2_666 ?
O6 Nd1 O1 90.95(13) . . ?
O6 Nd1 O2 129.86(14) . . ?
O6 Nd1 O8 152.15(14) . 2_666 ?
O6 Nd1 O3 70.57(13) . . ?
O6 Nd1 O5 87.78(17) . . ?
O6 Nd1 O4 82.06(16) . . ?
O3 Nd1 O1 142.15(12) . 2_666 ?
O3 Nd1 O8 106.10(14) . 2_666 ?
O3 Nd1 O5 116.40(16) . . ?
O3 Nd1 O4 68.39(17) . . ?
O4 Nd1 O1 117.77(14) . 2_666 ?
O4 Nd1 O8 71.46(15) . 2_666 ?
O4 Nd1 O5 49.34(17) . . ?
C8 O9 Nd1 134.9(3) . 2_666 ?
Nd1 O1 Nd1 107.71(12) . 2_666 ?
C1 O1 Nd1 139.9(3) . . ?
C1 O1 Nd1 92.1(3) . 2_666 ?
C11 O11 C12 117.6(4) . . ?
C8 O2 Nd1 137.6(3) . . ?
C1 O8 Nd1 94.0(3) . 2_666 ?
C20 O6 Nd1 140.3(4) . . ?
C4 O10 C5 118.3(4) . . ?
C15 O3 Nd1 128.2(4) . . ?
N1 O5 Nd1 95.7(4) . . ?
C20 N3 C21 123.5(5) . . ?
C20 N3 C23 118.8(5) . . ?
C23 N3 C21 117.2(5) . . ?
C4 C2 C1 121.2(4) 2_566 . ?
C3 C2 C1 118.1(4) . . ?
C3 C2 C4 120.7(5) . 2_566 ?
N1 O4 Nd1 98.1(4) . . ?
C11 C9 C8 122.9(5) . . ?
C10 C9 C11 120.0(4) . . ?
C10 C9 C8 117.0(4) . . ?
O11 C11 C9 117.7(4) . . ?
O11 C11 C10 123.1(4) . 2_656 ?
C9 C11 C10 119.2(5) . 2_656 ?
O1 C1 Nd1 61.8(2) . 2_666 ?
O1 C1 C2 118.3(4) . . ?
O8 C1 Nd1 61.0(3) . 2_666 ?
O8 C1 O1 122.2(4) . . ?
O8 C1 C2 119.5(4) . . ?
C2 C1 Nd1 170.3(3) . 2_666 ?
C15 N2 C18 121.3(6) . . ?
C15 N2 C16 119.4(6) . . ?
C15 N2 C26 114.9(8) . . ?
C18 N2 C16 118.7(6) . . ?
C18 N2 C26 109.4(8) . . ?
C9 C10 C11 120.8(4) . 2_656 ?
C9 C10 H10 119.6 . . ?
C11 C10 H10 119.6 2_656 . ?
O5 N1 Nd1 59.7(3) . . ?
O5 N1 O4 116.4(5) . . ?
O4 N1 Nd1 57.1(3) . . ?
O7 N1 Nd1 173.8(6) . . ?
O7 N1 O5 122.2(7) . . ?
O7 N1 O4 121.3(7) . . ?
O10 C4 C2 116.5(4) . 2_566 ?
O10 C4 C3 124.3(5) . . ?
C3 C4 C2 119.1(5) . 2_566 ?
O9 C8 C9 116.8(4) . . ?
O2 C8 O9 126.4(4) . . ?
O2 C8 C9 116.8(4) . . ?
C2 C3 C4 120.2(5) . . ?
C2 C3 H3 119.9 . . ?
C4 C3 H3 119.9 . . ?
O11 C12 H12A 110.1 . . ?
O11 C12 H12B 110.1 . . ?
O11 C12 C13 107.8(4) . . ?
H12A C12 H12B 108.5 . . ?
C13 C12 H12A 110.1 . . ?
C13 C12 H12B 110.1 . . ?
O3 C15 N2 126.1(6) . . ?
O3 C15 H15 117.0 . . ?
N2 C15 H15 117.0 . . ?
C12 C13 H13 116.8 . . ?
C14 C13 C12 126.3(5) . . ?
C14 C13 H13 116.8 . . ?
C13 C14 H14A 120.0 . . ?
C13 C14 H14B 120.0 . . ?
H14A C14 H14B 120.0 . . ?
O10 C5 H5A 110.4 . . ?
O10 C5 H5B 110.4 . . ?
O10 C5 C6 106.7(5) . . ?
H5A C5 H5B 108.6 . . ?
C6 C5 H5A 110.4 . . ?
C6 C5 H5B 110.4 . . ?
N3 C21 H21A 108.7 . . ?
N3 C21 H21B 108.7 . . ?
H21A C21 H21B 107.6 . . ?
C22 C21 N3 114.1(6) . . ?
C22 C21 H21A 108.7 . . ?
C22 C21 H21B 108.7 . . ?
N2 C18 H18A 108.8 . . ?
N2 C18 H18B 108.8 . . ?
N2 C18 C19 113.7(8) . . ?
H18A C18 H18B 107.7 . . ?
C19 C18 H18A 108.8 . . ?
C19 C18 H18B 108.8 . . ?
C5 C6 H6 117.5 . . ?
C7 C6 C5 125.0(7) . . ?
C7 C6 H6 117.5 . . ?
O6 C20 N3 124.7(5) . . ?
O6 C20 H20 117.6 . . ?
N3 C20 H20 117.6 . . ?
N3 C23 H23A 109.6 . . ?
N3 C23 H23B 109.6 . . ?
N3 C23 C24 110.1(9) . . ?
H23A C23 H23B 108.2 . . ?
C24 C23 H23A 109.6 . . ?
C24 C23 H23B 109.6 . . ?
C21 C22 H22A 109.5 . . ?
C21 C22 H22B 109.5 . . ?
C21 C22 H22C 109.5 . . ?
H22A C22 H22B 109.5 . . ?
H22A C22 H22C 109.5 . . ?
H22B C22 H22C 109.5 . . ?
C6 C7 H7A 120.0 . . ?
C6 C7 H7B 120.0 . . ?
H7A C7 H7B 120.0 . . ?
C18 C19 H19A 109.5 . . ?
C18 C19 H19B 109.5 . . ?
C18 C19 H19C 109.5 . . ?
H19A C19 H19B 109.5 . . ?
H19A C19 H19C 109.5 . . ?
H19B C19 H19C 109.5 . . ?
C23 C24 H24A 109.5 . . ?
C23 C24 H24B 109.5 . . ?
C23 C24 H24C 109.5 . . ?
H24A C24 H24B 109.5 . . ?
H24A C24 H24C 109.5 . . ?
H24B C24 H24C 109.5 . . ?
N2 C16 H16A 109.9 . . ?
N2 C16 H16B 109.9 . . ?
H16A C16 H16B 108.3 . . ?
C17A C16 N2 109.0(11) . . ?
C17A C16 H16A 109.9 . . ?
C17A C16 H16B 109.9 . . ?
H17A C17 H17B 109.5 . . ?
H17A C17 H17C 109.5 . . ?
H17B C17 H17C 109.5 . . ?
C26 C17 H17A 109.5 . . ?
C26 C17 H17B 109.5 . . ?
C26 C17 H17C 109.5 . . ?
N2 C26 H26A 110.4 . . ?
N2 C26 H26B 110.4 . . ?
C17 C26 N2 106.7(14) . . ?
C17 C26 H26A 110.4 . . ?
C17 C26 H26B 110.4 . . ?
H26A C26 H26B 108.6 . . ?
C16 C17A H17D 109.5 . . ?
C16 C17A H17E 109.5 . . ?
C16 C17A H17F 109.5 . . ?
H17D C17A H17E 109.5 . . ?
H17D C17A H17F 109.5 . . ?
H17E C17A H17F 109.5 . . ?

loop_
_geom_bond_atom_site_label_1
_geom_bond_atom_site_label_2
_geom_bond_distance
_geom_bond_site_symmetry_2
_geom_bond_publ_flag
Nd1 O9 2.422(3) 2_666 ?
Nd1 O1 2.559(3) 2_666 ?
Nd1 O1 2.483(3) . ?
Nd1 O2 2.423(3) . ?
Nd1 O8 2.545(4) 2_666 ?
Nd1 O6 2.410(4) . ?
Nd1 O3 2.492(4) . ?
Nd1 O5 2.592(5) . ?
Nd1 O4 2.533(5) . ?
O9 C8 1.255(6) . ?
O1 C1 1.279(6) . ?
O11 C11 1.376(6) . ?
O11 C12 1.417(6) . ?
O2 C8 1.251(6) . ?
O8 C1 1.233(6) . ?
O6 C20 1.246(7) . ?
O10 C4 1.367(7) . ?
O10 C5 1.421(7) . ?
O3 C15 1.222(7) . ?
O5 N1 1.249(8) . ?
N3 C21 1.466(8) . ?
N3 C20 1.291(7) . ?
N3 C23 1.450(9) . ?
C2 C1 1.517(7) . ?
C2 C4 1.390(7) 2_566 ?
C2 C3 1.379(7) . ?
O4 N1 1.268(8) . ?
C9 C11 1.388(7) . ?
C9 C10 1.377(7) . ?
C9 C8 1.515(6) . ?
C11 C10 1.391(7) 2_656 ?
N2 C15 1.315(7) . ?
N2 C18 1.465(8) . ?
N2 C16 1.514(11) . ?
N2 C26 1.529(15) . ?
C10 H10 0.9500 . ?
N1 O7 1.222(8) . ?
C4 C3 1.385(7) . ?
C3 H3 0.9500 . ?
C12 H12A 0.9900 . ?
C12 H12B 0.9900 . ?
C12 C13 1.492(8) . ?
C15 H15 0.9500 . ?
C13 H13 0.9500 . ?
C13 C14 1.299(9) . ?
C14 H14A 0.9500 . ?
C14 H14B 0.9500 . ?
C5 H5A 0.9900 . ?
C5 H5B 0.9900 . ?
C5 C6 1.491(9) . ?
C21 H21A 0.9900 . ?
C21 H21B 0.9900 . ?
C21 C22 1.458(10) . ?
C18 H18A 0.9900 . ?
C18 H18B 0.9900 . ?
C18 C19 1.466(14) . ?
C6 H6 0.9500 . ?
C6 C7 1.290(10) . ?
C20 H20 0.9500 . ?
C23 H23A 0.9900 . ?
C23 H23B 0.9900 . ?
C23 C24 1.490(16) . ?
C22 H22A 0.9800 . ?
C22 H22B 0.9800 . ?
C22 H22C 0.9800 . ?
C7 H7A 0.9500 . ?
C7 H7B 0.9500 . ?
C19 H19A 0.9800 . ?
C19 H19B 0.9800 . ?
C19 H19C 0.9800 . ?
C24 H24A 0.9800 . ?
C24 H24B 0.9800 . ?
C24 H24C 0.9800 . ?
C16 H16A 0.9900 . ?
C16 H16B 0.9900 . ?
C16 C17A 1.456(15) . ?
C17 H17A 0.9800 . ?
C17 H17B 0.9800 . ?
C17 H17C 0.9800 . ?
C17 C26 1.453(18) . ?
C26 H26A 0.9900 . ?
C26 H26B 0.9900 . ?
C17A H17D 0.9800 . ?
C17A H17E 0.9800 . ?
C17A H17F 0.9800 . ?

loop_
_geom_torsion_atom_site_label_1
_geom_torsion_atom_site_label_2
_geom_torsion_atom_site_label_3
_geom_torsion_atom_site_label_4
_geom_torsion
_geom_torsion_site_symmetry_1
_geom_torsion_site_symmetry_2
_geom_torsion_site_symmetry_3
_geom_torsion_site_symmetry_4
_geom_torsion_publ_flag
Nd1 O9 C8 O2 -35.3(8) 2_666 . . . ?
Nd1 O9 C8 C9 142.3(4) 2_666 . . . ?
Nd1 O1 C1 Nd1 121.1(4) . . . 2_666 ?
Nd1 O1 C1 O8 8.9(5) 2_666 . . . ?
Nd1 O1 C1 O8 129.9(5) . . . . ?
Nd1 O1 C1 C2 -47.9(7) . . . . ?
Nd1 O1 C1 C2 -169.0(4) 2_666 . . . ?
Nd1 O2 C8 O9 24.8(8) . . . . ?
Nd1 O2 C8 C9 -152.7(4) . . . . ?
Nd1 O8 C1 O1 -8.9(5) 2_666 . . . ?
Nd1 O8 C1 C2 168.9(4) 2_666 . . . ?
Nd1 O6 C20 N3 -168.6(5) . . . . ?
Nd1 O3 C15 N2 173.0(5) . . . . ?
Nd1 O5 N1 O4 -6.4(6) . . . . ?
Nd1 O5 N1 O7 173.0(7) . . . . ?
Nd1 O4 N1 O5 6.6(7) . . . . ?
Nd1 O4 N1 O7 -172.9(7) . . . . ?
O11 C12 C13 C14 2.2(9) . . . . ?
O10 C4 C3 C2 175.2(5) . . . . ?
O10 C5 C6 C7 130.8(8) . . . . ?
C2 C4 C3 C2 -1.1(9) 2_566 . . . ?
C11 O11 C12 C13 174.3(5) . . . . ?
C11 C9 C10 C11 1.3(8) . . . 2_656 ?
C11 C9 C8 O9 135.2(5) . . . . ?
C11 C9 C8 O2 -47.1(7) . . . . ?
C1 C2 C3 C4 -177.1(5) . . . . ?
C10 C9 C11 O11 177.7(4) . . . . ?
C10 C9 C11 C10 -1.3(8) . . . 2_656 ?
C10 C9 C8 O9 -46.9(6) . . . . ?
C10 C9 C8 O2 130.8(5) . . . . ?
C4 O10 C5 C6 169.4(5) . . . . ?
C4 C2 C1 O1 -52.0(7) 2_566 . . . ?
C4 C2 C1 O8 130.1(5) 2_566 . . . ?
C4 C2 C3 C4 1.2(9) 2_566 . . . ?
C8 C9 C11 O11 -4.4(7) . . . . ?
C8 C9 C11 C10 176.5(4) . . . 2_656 ?
C8 C9 C10 C11 -176.6(4) . . . 2_656 ?
C3 C2 C1 O1 126.3(5) . . . . ?
C3 C2 C1 O8 -51.6(7) . . . . ?
C12 O11 C11 C9 -163.0(5) . . . . ?
C12 O11 C11 C10 16.0(7) . . . 2_656 ?
C15 N2 C18 C19 -106.2(9) . . . . ?
C15 N2 C16 C17A -98.2(12) . . . . ?
C15 N2 C26 C17 124.6(16) . . . . ?
C5 O10 C4 C2 -161.7(5) . . . 2_566 ?
C5 O10 C4 C3 21.9(8) . . . . ?
C21 N3 C20 O6 -176.0(6) . . . . ?
C21 N3 C23 C24 -105.3(8) . . . . ?
C18 N2 C15 O3 -175.9(7) . . . . ?
C18 N2 C16 C17A 90.4(12) . . . . ?
C18 N2 C26 C17 -95.0(17) . . . . ?
C20 N3 C21 C22 -118.0(8) . . . . ?
C20 N3 C23 C24 81.9(9) . . . . ?
C23 N3 C21 C22 69.6(9) . . . . ?
C23 N3 C20 O6 -3.8(11) . . . . ?
C16 N2 C15 O3 13.0(12) . . . . ?
C16 N2 C18 C19 64.9(9) . . . . ?
C26 N2 C15 O3 -40.5(12) . . . . ?
C26 N2 C18 C19 116.3(10) . . . . ?
